data_2003317
loop_
_publ_author_name
'Lynch, V. M.'
'Fairhurst, R. A.'
'Iliadis, T. N.'
'Magnus, P.'
'Davis, B. E.'

_publ_section_title
;
 Two [7.3.1]Azabicyclo-<i>z</i>-3-ene-1,5-diyne Analogues of Dynemicin
 A
;
_journal_issue 4
_journal_name_full 'Acta Crystallographica Section C'
_journal_page_first 782
_journal_page_last 786
_journal_paper_doi 10.1107/S0108270194010231
_journal_volume 51
_journal_year 1995
_chemical_formula_moiety 'C30 H31 N1 O5'
_chemical_formula_sum 'C30 H31 N O5'
_chemical_formula_weight 485.58
_chemical_name_systematic
;
(N-[Adamantyloxy)carbonyl]-15-keto-13-methoxy-10-aza-14a,
10a-benzobicyclo[7.3.1]tridec-3,7-diyn-5-ene)
;
_space_group_IT_number 2
_symmetry_cell_setting triclinic
_symmetry_space_group_name_Hall '-P 1'
_symmetry_space_group_name_H-M 'P -1'
_cell_angle_alpha 89.82(2)
_cell_angle_beta 70.51(2)
_cell_angle_gamma 67.43(2)
_cell_formula_units_Z 2
_cell_length_a 10.747(3)
_cell_length_b 11.529(3)
_cell_length_c 11.661(2)
_cell_measurement_reflns_used 41
_cell_measurement_temperature 173(1)
_cell_measurement_theta_max 10.9
_cell_measurement_theta_min 7.55
_cell_volume 1244.7(6)
_computing_cell_refinement 'P3/V Data Collection Software (Siemens, 1989)'
_computing_data_collection 'P3/V Data Collection Software (Siemens, 1989)'
_computing_data_reduction 'SHELXTL-Plus (Sheldrick, 1991)'
_computing_molecular_graphics 'SHELXTL-Plus (Sheldrick, 1991)'
_computing_publication_material
;
MPLN (Cordes, 1983) and
FUER (Larson, 1982)
;
_computing_structure_refinement 'SHELXTL-Plus (Sheldrick, 1991)'
_computing_structure_solution
;
MPLN (Cordes, 1983) and
FUER (Larson, 1982)
;
_diffrn_ambient_temperature 173.0(10)
_diffrn_measurement_device 'Nicolet P3'
_diffrn_measurement_method \w
_diffrn_radiation_monochromator graphite
_diffrn_radiation_source 'X-ray tube'
_diffrn_radiation_type 'Mo K\a'
_diffrn_radiation_wavelength 0.71073
_diffrn_reflns_av_R_equivalents 0.015
_diffrn_reflns_limit_h_max 13
_diffrn_reflns_limit_h_min 0
_diffrn_reflns_limit_k_max 14
_diffrn_reflns_limit_k_min -14
_diffrn_reflns_limit_l_max 15
_diffrn_reflns_limit_l_min -15
_diffrn_reflns_number 6040
_diffrn_reflns_theta_max 27.5
_diffrn_reflns_theta_min 2.0
_diffrn_standards_decay_% 1.3
_diffrn_standards_interval_count 96
_diffrn_standards_number 4
_exptl_absorpt_coefficient_mu 0.08198
_exptl_absorpt_correction_type none
_exptl_crystal_colour colorless
_exptl_crystal_density_diffrn 1.30
_exptl_crystal_description plate
_exptl_crystal_F_000 516
_exptl_crystal_size_max 0.5
_exptl_crystal_size_mid 0.4
_exptl_crystal_size_min 0.3
_refine_diff_density_max 0.49
_refine_diff_density_min -0.31
_refine_ls_extinction_coef 1.4E-6(2)
_refine_ls_extinction_method 'modified Larson (SHELXTL-Plus)'
_refine_ls_goodness_of_fit_obs 2.297
_refine_ls_hydrogen_treatment refall
_refine_ls_matrix_type full
_refine_ls_number_parameters 434
_refine_ls_number_reflns 4452
_refine_ls_R_factor_all 0.0678
_refine_ls_R_factor_obs 0.0530
_refine_ls_shift/esd_max 0.002
_refine_ls_shift/esd_mean 0.001
_refine_ls_structure_factor_coef F
_refine_ls_weighting_details 'w = 1/[\s^2^(F) + 0.0004F^2^]'
_refine_ls_weighting_scheme calc
_refine_ls_wR_factor_all 0.0713
_refine_ls_wR_factor_obs 0.0692
_reflns_number_observed 4452
_reflns_number_total 5736
_reflns_observed_criterion refl_observed_if_F_>_4.0_sigma(F)
_cod_data_source_file bk1061.cif
_cod_data_source_block struct2
_cod_depositor_comments
;
The following automatic conversions were performed:

'_atom_site_thermal_displace_type' value 'uani' changed to 'Uani'
according to /home/saulius/struct/CIF-dictionaries/cif_core.dic
dictionary named 'cif_core.dic' version 2.4.1 from 2010-06-29 (37
times).

'_atom_site_thermal_displace_type' value 'uiso' changed to
'Uiso' according to
/home/saulius/struct/CIF-dictionaries/cif_core.dic dictionary named
'cif_core.dic' version 2.4.1 from 2010-06-29 (27 times).

Automatic conversion script
Id: cif_fix_values 1715 2011-07-08 13:25:40Z adriana 

The following automatic conversions were performed:

'_refine_ls_weighting_scheme' value 'w = 1/[\s^2^(F) + 0.0004F^2^]'
was changed to 'calc'. New tag '_refine_ls_weighting_details' was
created. The value of the new tag was set to 'w = 1/[\s^2^(F) +
0.0004F^2^]'.

Automatic conversion script
Id: cif_fix_values 3143 2015-03-26 13:38:13Z robertas 
;
_cod_original_formula_sum 'C30 H31 N1 O5'
_cod_database_code 2003317

loop_
_symmetry_equiv_pos_as_xyz
x,y,z
-x,-y,-z

loop_
_atom_site_aniso_label
_atom_site_aniso_U_11
_atom_site_aniso_U_12
_atom_site_aniso_U_13
_atom_site_aniso_U_22
_atom_site_aniso_U_23
_atom_site_aniso_U_33
C1 0.0312(10) -0.0151(8) -0.0118(8) 0.0295(10) 0.0066(10) 0.0253(10)
C2 0.0328(11) -0.0121(9) -0.0131(8) 0.0242(11) 0.0037(12) 0.0439(10)
C3 0.0319(11) -0.0134(9) -0.0050(8) 0.0278(11) -0.0079(11) 0.0360(10)
C4 0.0367(12) -0.0189(9) -0.0047(9) 0.0432(12) -0.0109(11) 0.0328(12)
C5 0.0472(14) -0.0273(10) -0.0106(10) 0.0647(14) -0.0024(11) 0.025(2)
C6 0.0463(14) -0.0316(10) -0.0185(11) 0.0643(14) 0.0114(11) 0.029(2)
C7 0.0334(11) -0.0187(9) -0.0175(9) 0.0397(11) 0.0055(11) 0.0364(11)
C8 0.0248(10) -0.0108(8) -0.0136(8) 0.0289(10) -0.0000(11) 0.0370(10)
C9 0.0216(9) -0.0134(8) -0.0043(8) 0.0343(9) -0.0039(10) 0.0264(10)
N10 0.0221(8) -0.0114(6) -0.0044(6) 0.0297(8) -0.0051(8) 0.0255(8)
C10a 0.0211(9) -0.0105(7) -0.0072(7) 0.0285(9) -0.0000(9) 0.0214(9)
C11 0.0280(10) -0.0110(8) -0.0101(7) 0.0246(10) 0.0018(9) 0.0243(9)
C12 0.0290(10) -0.0173(8) -0.0094(8) 0.0339(10) 0.0040(9) 0.0232(10)
C13 0.0225(9) -0.0120(7) -0.0081(8) 0.0344(9) 0.0024(9) 0.0249(10)
C14 0.0249(10) -0.0090(8) -0.0107(8) 0.0273(10) 0.0023(10) 0.0280(10)
C14a 0.0249(9) -0.0125(7) -0.0103(7) 0.0278(9) 0.0035(9) 0.0205(9)
C15 0.0324(10) -0.0194(8) -0.0066(8) 0.0356(10) 0.0005(9) 0.0215(11)
O16 0.0404(9) -0.0283(7) -0.0076(7) 0.0445(9) 0.0091(10) 0.0516(9)
O17 0.0209(7) -0.0136(6) -0.0042(7) 0.0422(7) -0.0011(9) 0.0490(8)
C18 0.0318(13) -0.0288(13) 0.002(2) 0.0634(13) -0.012(2) 0.082(2)
C19 0.0260(10) -0.0103(8) -0.0069(7) 0.0282(10) -0.0012(9) 0.0259(9)
O20 0.0284(7) -0.0147(6) -0.0062(6) 0.0340(7) -0.0075(8) 0.0338(7)
O21 0.0268(7) -0.0165(6) 0.0033(6) 0.0427(7) -0.0166(8) 0.0368(9)
C22 0.0236(9) -0.0075(8) -0.0020(8) 0.0278(9) -0.0068(10) 0.0264(10)
C23 0.0291(11) -0.0151(9) -0.0025(9) 0.0312(11) -0.0031(11) 0.0370(11)
C24 0.0243(10) -0.0113(8) -0.0028(8) 0.0319(10) 0.0019(11) 0.0340(10)
C25 0.0346(12) -0.0076(10) -0.0046(10) 0.0511(12) 0.0055(11) 0.0296(14)
C26 0.0302(11) -0.0063(9) -0.0107(10) 0.0579(11) -0.0039(11) 0.0280(15)
C27 0.0250(11) -0.0043(9) -0.0074(9) 0.0382(11) 0.0008(12) 0.0361(12)
C28 0.0281(10) -0.0175(9) -0.0087(9) 0.0383(10) 0.0049(11) 0.0329(11)
C29 0.0287(11) -0.0091(9) -0.0093(9) 0.0253(11) 0.0026(12) 0.0461(10)
C30 0.0315(12) -0.0111(10) -0.0069(10) 0.0438(12) -0.0188(13) 0.0465(13)
C31 0.0252(10) -0.0075(9) -0.0094(9) 0.0314(10) 0.0023(12) 0.0389(10)
C1A 0.080(4) -0.046(3) -0.007(2) 0.042(4) 0.002(3) 0.061(3)
C2A 0.155(4) -0.068(2) -0.046(2) 0.069(4) 0.019(2) 0.072(2)
C3A 0.127(3) -0.061(2) -0.0608(14) 0.049(3) 0.0274(15) 0.0547(15)
O4A 0.106(4) -0.039(3) -0.042(2) 0.055(4) 0.012(3) 0.077(2)

loop_
_atom_site_label
_atom_site_fract_x
_atom_site_fract_y
_atom_site_fract_z
_atom_site_U_iso_or_equiv
_atom_site_thermal_displace_type
_atom_site_calc_flag
_atom_site_calc_attached_atom
C1 0.4156(2) -0.1028(2) -0.1035(2) 0.0273(8) Uani ? ?
C2 0.4859(2) -0.2250(2) -0.1972(2) 0.0336(9) Uani ? ?
C3 0.4722(2) -0.1942(2) -0.3156(2) 0.0334(8) Uani ? ?
C4 0.4467(2) -0.1518(2) -0.4029(2) 0.0388(9) Uani ? ?
C5 0.3928(3) -0.0788(3) -0.4880(2) 0.0446(11) Uani ? ?
C6 0.2821(3) 0.0343(3) -0.4465(2) 0.0423(11) Uani ? ?
C7 0.2208(2) 0.0780(2) -0.3173(2) 0.0339(9) Uani ? ?
C8 0.1891(2) 0.0938(2) -0.2088(2) 0.0296(8) Uani ? ?
C9 0.1736(2) 0.0896(2) -0.0783(2) 0.0280(8) Uani ? ?
N10 0.2423(2) 0.1636(2) -0.04115(14) 0.0266(6) Uani ? ?
C10a 0.3934(2) 0.1240(2) -0.1094(2) 0.0236(7) Uani ? ?
C11 0.4548(2) 0.2113(2) -0.1438(2) 0.0253(7) Uani ? ?
C12 0.6015(2) 0.1713(2) -0.2099(2) 0.0272(8) Uani ? ?
C13 0.6872(2) 0.0417(2) -0.2434(2) 0.0272(7) Uani ? ?
C14 0.6252(2) -0.0451(2) -0.2114(2) 0.0269(8) Uani ? ?
C14a 0.4793(2) -0.0062(2) -0.1442(2) 0.0233(7) Uani ? ?
C15 0.2517(2) -0.0500(2) -0.0662(2) 0.0289(8) Uani ? ?
O16 0.1853(2) -0.1146(2) -0.0273(2) 0.0444(7) Uani ? ?
O17 0.83253(14) -0.00977(14) -0.30981(14) 0.0394(6) Uani ? ?
C18 0.9058(3) 0.0721(3) -0.3299(3) 0.0622(12) Uani ? ?
C19 0.1725(2) 0.2556(2) 0.0606(2) 0.0276(7) Uani ? ?
O20 0.22829(14) 0.31668(13) 0.09188(12) 0.0328(6) Uani ? ?
O21 0.0379(2) 0.26417(14) 0.11771(13) 0.0386(6) Uani ? ?
C22 -0.0640(2) 0.3605(2) 0.2261(2) 0.0288(7) Uani ? ?
C23 -0.1956(2) 0.3278(2) 0.2628(2) 0.0341(8) Uani ? ?
C24 -0.3159(2) 0.4224(2) 0.3743(2) 0.0322(8) Uani ? ?
C25 -0.2612(3) 0.4136(3) 0.4811(2) 0.0435(10) Uani ? ?
C26 -0.1280(2) 0.4457(2) 0.4423(2) 0.0424(10) Uani ? ?
C27 -0.0077(2) 0.3501(2) 0.3305(2) 0.0369(9) Uani ? ?
C28 -0.1039(2) 0.4932(2) 0.1906(2) 0.0324(8) Uani ? ?
C29 -0.2238(2) 0.5878(2) 0.3016(2) 0.0351(8) Uani ? ?
C30 -0.1683(3) 0.5800(2) 0.4072(2) 0.0439(10) Uani ? ?
C31 -0.3564(2) 0.5559(2) 0.3404(2) 0.0337(8) Uani ? ?
C1A 0.2352(6) 0.5804(5) 0.2108(5) 0.059(3) Uani ? ?
C2A 0.2996(5) 0.5780(3) 0.0702(3) 0.090(3) Uani ? ?
C3A 0.4623(4) 0.5154(3) 0.0525(2) 0.061(2) Uani ? ?
O4A 0.4660(5) 0.5169(4) 0.1514(4) 0.075(3) Uani ? ?
H18A 1.0062(3) 0.0240(3) -0.3772(3) 0.081(10) Uiso calc c18
H18B 0.8650(3) 0.1377(3) -0.3740(3) 0.12(2) Uiso calc c18
H18C 0.8962(3) 0.1098(3) -0.2524(3) 0.073(9) Uiso calc c18
H1 0.436(2) -0.132(2) -0.032(2) 0.030(5) Uiso ? ?
H9 0.076(2) 0.119(2) -0.018(2) 0.034(6) Uiso ? ?
H6 0.244(3) 0.081(2) -0.502(2) 0.042(6) Uiso ? ?
H5 0.438(3) -0.113(2) -0.576(2) 0.049(7) Uiso ? ?
H2A 0.432(2) -0.284(2) -0.164(2) 0.039(6) Uiso ? ?
H2B 0.583(3) -0.270(2) -0.203(2) 0.042(6) Uiso ? ?
H11 0.394(2) 0.303(2) -0.125(2) 0.033(6) Uiso ? ?
H12 0.642(2) 0.241(2) -0.237(2) 0.026(5) Uiso ? ?
H14 0.688(2) -0.139(2) -0.233(2) 0.029(5) Uiso ? ?
H23A -0.166(2) 0.240(2) 0.282(2) 0.038(6) Uiso ? ?
H23B -0.229(2) 0.329(2) 0.196(2) 0.034(6) Uiso ? ?
H24 -0.404(2) 0.401(2) 0.399(2) 0.036(6) Uiso ? ?
H25A -0.236(3) 0.324(3) 0.509(2) 0.057(7) Uiso ? ?
H25B -0.338(3) 0.476(3) 0.557(2) 0.061(8) Uiso ? ?
H26 -0.082(3) 0.438(3) 0.515(2) 0.066(8) Uiso ? ?
H27A 0.073(2) 0.375(2) 0.307(2) 0.037(6) Uiso ? ?
H27B 0.021(2) 0.264(2) 0.343(2) 0.037(6) Uiso ? ?
H28A -0.140(3) 0.493(2) 0.121(2) 0.048(7) Uiso ? ?
H28B -0.024(3) 0.512(2) 0.168(2) 0.036(6) Uiso ? ?
H29 -0.249(2) 0.671(2) 0.279(2) 0.036(6) Uiso ? ?
H30A -0.072(3) 0.605(2) 0.375(2) 0.056(7) Uiso ? ?
H30B -0.249(3) 0.647(3) 0.481(2) 0.062(8) Uiso ? ?
H31A -0.431(2) 0.619(2) 0.412(2) 0.034(6) Uiso ? ?
H31B -0.392(2) 0.558(2) 0.268(2) 0.037(6) Uiso ? ?

loop_
_atom_type_symbol
_atom_type_scat_source
_atom_type_scat_dispersion_real
_atom_type_scat_dispersion_imag
C 'International Tables Vol.IV' .002 .002
H 'International Tables Vol.IV' 0 0
O 'International Tables Vol.IV' .008 .006
N 'International Tables Vol.IV' .004 .003

loop_
_geom_angle_atom_site_label_1
_geom_angle_atom_site_label_2
_geom_angle_atom_site_label_3
_geom_angle_site_symmetry_3
_geom_angle
_geom_angle_publ_flag
C2 C1 C14a . 113.9(2) no
C14a C1 C15 . 114.2(2) no
C15 C1 C2 . 109.5(2) no
C3 C2 C1 . 110.4(2) no
C4 C3 C2 . 170.3(2) no
C5 C4 C3 . 167.8(2) no
C6 C5 C4 . 119.2(2) no
C7 C6 C5 . 118.6(2) no
C8 C7 C6 . 167.9(2) no
C9 C8 C7 . 168.9(2) no
N10 C9 C15 . 108.6(2) no
N10 C9 C8 . 111.1(2) no
C15 C9 C8 . 106.7(2) no
C10a N10 C19 . 121.0(2) no
C10a N10 C9 . 115.46(15) no
C19 N10 C9 . 123.2(2) no
C11 C10a C14a . 120.0(2) no
C11 C10a N10 . 121.8(2) no
C14a C10a N10 . 118.2(2) no
C12 C11 C10a . 121.0(2) no
C13 C12 C11 . 119.0(2) no
C14 C13 O17 . 115.4(2) no
C14 C13 C12 . 119.9(2) no
O17 C13 C12 . 124.7(2) no
C14a C14 C13 . 121.5(2) no
C1 C14a C10a . 120.7(2) no
C1 C14a C14 . 120.6(2) no
C10a C14a C14 . 118.6(2) no
O16 C15 C1 . 121.6(2) no
O16 C15 C9 . 121.0(2) no
C1 C15 C9 . 117.4(2) no
C18 O17 C13 . 117.9(2) no
O20 C19 O21 . 126.6(2) no
O20 C19 N10 . 123.6(2) no
O21 C19 N10 . 109.8(2) no
C22 O21 C19 . 121.3(2) no
C23 C22 C27 . 110.3(2) no
C23 C22 C28 . 109.7(2) no
C23 C22 O21 . 102.1(2) no
C27 C22 C28 . 110.9(2) no
C27 C22 O21 . 112.7(2) no
C28 C22 O21 . 110.7(2) no
C24 C23 C22 . 109.2(2) no
C25 C24 C31 . 109.9(2) no
C25 C24 C23 . 109.0(2) no
C31 C24 C23 . 109.2(2) no
C26 C25 C24 . 109.3(2) no
C27 C26 C30 . 109.1(2) no
C27 C26 C25 . 109.5(2) no
C30 C26 C25 . 109.7(2) no
C22 C27 C26 . 108.3(2) no
C29 C28 C22 . 108.8(2) no
C30 C29 C31 . 109.8(2) no
C30 C29 C28 . 108.8(2) no
C31 C29 C28 . 109.9(2) no
C26 C30 C29 . 109.6(2) no
C24 C31 C29 . 109.6(2) no
C1A C2A C3A . 98.5(4) no
C2A C3A C3A 2_655 112.2(3) no
H1 C1 C2 . 104.1(12) no
H1 C1 C14a . 108(2) no
H1 C1 C15 . 106.2(12) no
H2A C2 H2B . 107(2) no
H2A C2 C3 . 108.0(15) no
H2A C2 C1 . 109.0(10) no
H2B C2 C3 . 113.0(14) no
H2B C2 C1 . 109(2) no
H5 C5 C6 . 121.7(14) no
H5 C5 C4 . 119.1(14) no
H6 C6 C7 . 121.9(12) no
H6 C6 C5 . 119.5(12) no
H9 C9 N10 . 107(2) no
H9 C9 C15 . 106.3(13) no
H9 C9 C8 . 117(2) no
H11 C11 C12 . 118.7(15) no
H11 C11 C10A . 120(2) no
H12 C12 C13 . 122.6(9) no
H12 C12 C11 . 118.3(9) no
H14 C14 C14A . 119.0(14) no
H14 C14 C13 . 119.4(14) no
H18A C18 H18B . 109.5(4) no
H18A C18 H18C . 109.5(4) no
H18A C18 O17 . 109.1(3) no
H18B C18 H18C . 109.5(4) no
H18B C18 O17 . 109.5(4) no
H18C C18 O17 . 109.7(3) no
H23A C23 H23B . 107(2) no
H23A C23 C24 . 111.1(11) no
H23A C23 C22 . 108(2) no
H23B C23 C24 . 110.4(10) no
H23B C23 C22 . 111.0(15) no
H24 C24 C25 . 109.6(13) no
H24 C24 C31 . 109.7(12) no
H24 C24 C23 . 109.4(11) no
H25A C25 H25B . 105(2) no
H25A C25 C26 . 110(2) no
H25A C25 C24 . 112(2) no
H25B C25 C26 . 108(2) no
H25B C25 C24 . 112(2) no
H27A C27 H27B . 112(2) no
H27A C27 C22 . 109.3(14) no
H27A C27 C26 . 107.0(12) no
H27B C27 C22 . 106(2) no
H27B C27 C26 . 115.1(12) no
H28A C28 H28B . 112(2) no
H28A C28 C29 . 110.3(11) no
H28A C28 C22 . 107(2) no
H28B C28 C29 . 109.9(13) no
H28B C28 C22 . 109.1(13) no
H29 C29 C30 . 111(2) no
H29 C29 C31 . 109(2) no
H29 C29 C28 . 108.4(11) no
H30B C30 H30A . 109(2) no
H30B C30 C26 . 111(2) no
H30B C30 C29 . 108(2) no
H31A C31 H31B . 111(2) no
H31A C31 C24 . 110.8(14) no
H31A C31 C29 . 107(2) no
H31B C31 C24 . 107.7(13) no
H31B C31 C29 . 110.0(14) no

loop_
_geom_bond_atom_site_label_1
_geom_bond_atom_site_label_2
_geom_bond_site_symmetry_2
_geom_bond_distance
_geom_bond_publ_flag
C2 C1 . 1.546(3) no
C14a C1 . 1.516(3) no
C15 C1 . 1.526(3) no
C3 C2 . 1.466(3) no
C4 C3 . 1.195(3) no
C5 C4 . 1.427(4) no
C6 C5 . 1.334(3) no
C7 C6 . 1.431(3) no
C8 C7 . 1.190(3) no
C9 C8 . 1.477(3) no
N10 C9 . 1.470(3) no
C15 C9 . 1.534(3) no
C10a N10 . 1.432(2) no
C19 N10 . 1.378(2) no
C11 C10a . 1.393(3) no
C14a C10a . 1.401(2) no
C12 C11 . 1.387(3) no
C13 C12 . 1.393(3) no
C14 C13 . 1.390(3) no
O17 C13 . 1.369(2) no
C14a C14 . 1.384(3) no
O16 C15 . 1.209(3) no
C18 O17 . 1.418(4) no
O20 C19 . 1.209(3) no
O21 C19 . 1.339(3) no
C22 O21 . 1.477(2) no
C23 C22 . 1.525(4) no
C27 C22 . 1.516(4) no
C28 C22 . 1.518(3) no
C24 C23 . 1.535(2) no
C25 C24 . 1.532(4) no
C31 C24 . 1.520(3) no
C26 C25 . 1.538(4) no
C27 C26 . 1.541(3) no
C30 C26 . 1.534(4) no
C29 C28 . 1.531(3) no
C30 C29 . 1.526(4) no
C31 C29 . 1.530(4) no
C1A C2A . 1.549(7) no
C2A C3A . 1.554(6) no
C3A C3A 2_665 1.184(6) no
C3A O4A . 1.167(6) no
H1 C1 . 0.96(2) no
H2A C2 . 1.05(3) no
H2B C2 . 0.95(3) no
H5 C5 . 0.98(2) no
H6 C6 . 0.94(3) no
H9 C9 . 0.97(2) no
H11 C11 . 0.98(2) no
H12 C12 . 1.05(2) no
H14 C14 . 1.01(2) no
H18A C18 . 0.96 no
H18B C18 . 0.96 no
H18C C18 . 0.96 no
H23A C23 . 0.99(2) no
H23B C23 . 0.96(3) no
H24 C24 . 1.02(3) no
H25A C25 . 1.04(3) no
H25B C25 . 1.02(2) no
H26 C26 . 1.10(3) no
H27A C27 . 0.98(3) no
H27B C27 . 0.95(3) no
H28A C28 . 1.00(3) no
H28B C28 . 0.92(3) no
H29 C29 . 0.96(2) no
H30A C30 . 1.12(3) no
H30B C30 . 1.04(2) no
H31A C31 . 0.99(2) no
H31B C31 . 1.03(3) no
